data_1559122
loop_
_publ_author_name
'Mertens, Randall T.'
'Parkin, Sean'
'Awuah, Samuel G.'

_publ_section_title
;
 Cancer cell-selective modulation of mitochondrial respiration and
 metabolism by potent organogold(iii) dithiocarbamates
;
_journal_name_full 'Chemical Science'
_journal_paper_doi 10.1039/D0SC03628E
_journal_year 2020
_chemical_absolute_configuration ad
_chemical_formula_moiety 'C18 H20 Au N2 S2, F6 P'
_chemical_formula_sum 'C18 H20 Au F6 N2 P S2'
_chemical_formula_weight 670.42
_space_group_crystal_system orthorhombic
_space_group_IT_number 33
_space_group_name_Hall 'P 2c -2n'
_space_group_name_H-M_alt 'P n a 21'
_atom_sites_solution_hydrogens difmap
_atom_sites_solution_primary direct
_atom_sites_solution_secondary difmap
_audit_creation_method SHELXL-2018/3
_audit_update_record
;
2020-02-27 deposited with the CCDC.	2020-09-07 downloaded from the CCDC.
;
_cell_angle_alpha 90
_cell_angle_beta 90
_cell_angle_gamma 90
_cell_formula_units_Z 4
_cell_length_a 14.4750(4)
_cell_length_b 17.9946(5)
_cell_length_c 8.0979(2)
_cell_measurement_reflns_used 9917
_cell_measurement_temperature 90.0(2)
_cell_measurement_theta_max 27.53
_cell_measurement_theta_min 2.67
_cell_volume 2109.27(10)
_computing_cell_refinement '<i>APEX3</i> (Bruker-AXS, 2016)'
_computing_data_collection '<i>APEX3</i> (Bruker-AXS, 2016)'
_computing_data_reduction '<i>APEX3</i> (Bruker-AXS, 2016)'
_computing_molecular_graphics '<i>XP in SHELXTL</i> (Sheldrick, 2008)'
_computing_publication_material '<i>SHELX</i> (Sheldrick, 2008) and <i>CIFFIX</i> (Parkin, 2013)'
_computing_structure_refinement '<i>SHELXL-2018/3</i> (Sheldrick, 2015b)'
_computing_structure_solution '<i>SHELXT</i> (Sheldrick, 2015a)'
_diffrn_ambient_temperature 90.0(2)
_diffrn_detector_area_resol_mean 5.6
_diffrn_measured_fraction_theta_full 0.998
_diffrn_measured_fraction_theta_max 0.997
_diffrn_measurement_device_type 'Bruker D8 Venture dual source'
_diffrn_measurement_method '\f and \w scans'
_diffrn_radiation_type MoK\a
_diffrn_radiation_wavelength 0.71073
_diffrn_reflns_av_R_equivalents 0.0296
_diffrn_reflns_av_unetI/netI 0.0271
_diffrn_reflns_Laue_measured_fraction_full 0.998
_diffrn_reflns_Laue_measured_fraction_max 0.997
_diffrn_reflns_limit_h_max 18
_diffrn_reflns_limit_h_min -18
_diffrn_reflns_limit_k_max 23
_diffrn_reflns_limit_k_min -23
_diffrn_reflns_limit_l_max 10
_diffrn_reflns_limit_l_min -10
_diffrn_reflns_number 32932
_diffrn_reflns_point_group_measured_fraction_full 0.993
_diffrn_reflns_point_group_measured_fraction_max 0.993
_diffrn_reflns_theta_full 25.242
_diffrn_reflns_theta_max 27.528
_diffrn_reflns_theta_min 3.034
_diffrn_source microsource
_exptl_absorpt_coefficient_mu 7.309
_exptl_absorpt_correction_T_max 0.746
_exptl_absorpt_correction_T_min 0.627
_exptl_absorpt_correction_type multi-scan
_exptl_absorpt_process_details '<i>SADABS</i> (Krause et al., 2015)'
_exptl_crystal_colour colourless
_exptl_crystal_density_diffrn 2.111
_exptl_crystal_description 'block cut from rod'
_exptl_crystal_F_000 1288
_exptl_crystal_size_max 0.090
_exptl_crystal_size_mid 0.090
_exptl_crystal_size_min 0.050
_refine_diff_density_max 0.524
_refine_diff_density_min -0.280
_refine_diff_density_rms 0.074
_refine_ls_abs_structure_details
; 
Flack 'x' determined using 1965 quotients [(I+)-(I-)]/[(I+)+(I-)] 
[Parsons, Flack and Wagner (2013)]. 
;
_refine_ls_abs_structure_Flack 0.014(4)
_refine_ls_extinction_coef 0.00136(11)
_refine_ls_extinction_expression Fc^*^=kFc[1+0.001xFc^2^\l^3^/sin(2\q)]^-1/4^
_refine_ls_extinction_method 'SHELXL-2018/3 (Sheldrick 2018)'
_refine_ls_goodness_of_fit_ref 1.055
_refine_ls_hydrogen_treatment constr
_refine_ls_matrix_type full
_refine_ls_number_parameters 272
_refine_ls_number_reflns 4838
_refine_ls_number_restraints 1
_refine_ls_restrained_S_all 1.055
_refine_ls_R_factor_all 0.0164
_refine_ls_R_factor_gt 0.0144
_refine_ls_shift/su_max 0.002
_refine_ls_shift/su_mean 0.000
_refine_ls_structure_factor_coef Fsqd
_refine_ls_weighting_details 'w=1/[\s^2^(Fo^2^)+0.6439P] where P=(Fo^2^+2Fc^2^)/3'
_refine_ls_weighting_scheme calc
_refine_ls_wR_factor_gt 0.0345
_refine_ls_wR_factor_ref 0.0354
_reflns_Friedel_coverage 0.860
_reflns_Friedel_fraction_full 0.988
_reflns_Friedel_fraction_max 0.989
_reflns_number_gt 4541
_reflns_number_total 4838
_reflns_threshold_expression 'I > 2\s(I)'
_cod_data_source_file d0sc03628e2.cif
_cod_data_source_block m18275
_cod_database_code 1559122
_shelx_shelxl_version_number 2018/3
_shelx_space_group_comment
; 
The symmetry employed for this shelxl refinement is uniquely defined 
by the following loop, which should always be used as a source of 
symmetry information in preference to the above space-group names. 
They are only intended as comments. 
;
_shelx_estimated_absorpt_t_min 0.559
_shelx_estimated_absorpt_t_max 0.711
_exptl_absorpt_special_details
; 
In addition to absorption, multi-scan techniques also correct other slowly 
varying changes in scale factor over reciprocal space, such as those caused 
by X-ray beam inhomogeneity, goniometer imperfection, crystal decomposition, 
crystal longer than the X-ray beam cross section, absorption by the crystal 
mount etc.  These account, by and large, for much of the difference between 
estimated values of Tmin and Tmax and the _exptl_absorpt_correction_ values. 
;

loop_
_space_group_symop_operation_xyz
'x, y, z'
'-x, -y, z+1/2'
'x+1/2, -y+1/2, z'
'-x+1/2, y+1/2, z+1/2'

loop_
_atom_site_label
_atom_site_type_symbol
_atom_site_fract_x
_atom_site_fract_y
_atom_site_fract_z
_atom_site_U_iso_or_equiv
_atom_site_adp_type
_atom_site_occupancy
_atom_site_site_symmetry_order
_atom_site_calc_flag
_atom_site_refinement_flags_posn
_atom_site_refinement_flags_adp
_atom_site_refinement_flags_occupancy
_atom_site_disorder_assembly
_atom_site_disorder_group
Au1 Au 0.49852(2) 0.55407(2) 0.61197(8) 0.01052(5) Uani 1 1 d . . . . .
S1 S 0.41423(6) 0.45087(5) 0.67292(11) 0.01319(17) Uani 1 1 d . . . . .
S2 S 0.34087(5) 0.59534(4) 0.60433(14) 0.01651(16) Uani 1 1 d . . . . .
N1 N 0.56836(19) 0.64993(15) 0.5480(3) 0.0116(6) Uani 1 1 d . . . . .
N2 N 0.2325(2) 0.47762(17) 0.6784(4) 0.0174(6) Uani 1 1 d . . . . .
C1 C 0.6223(2) 0.50072(17) 0.6354(4) 0.0119(7) Uani 1 1 d . . . . .
C2 C 0.6339(2) 0.4278(2) 0.5802(4) 0.0150(7) Uani 1 1 d . . . . .
H2 H 0.583763 0.401807 0.531239 0.018 Uiso 1 1 calc R U . . .
C3 C 0.7200(2) 0.39357(19) 0.5977(5) 0.0191(7) Uani 1 1 d . . . . .
H3 H 0.728578 0.343922 0.560880 0.023 Uiso 1 1 calc R U . . .
C4 C 0.7927(3) 0.4318(2) 0.6685(5) 0.0190(8) Uani 1 1 d . . . . .
H4 H 0.851222 0.408536 0.680029 0.023 Uiso 1 1 calc R U . . .
C5 C 0.7801(2) 0.5048(2) 0.7232(4) 0.0161(8) Uani 1 1 d . . . . .
H5 H 0.830258 0.530763 0.772173 0.019 Uiso 1 1 calc R U . . .
C6 C 0.6952(2) 0.5397(2) 0.7068(4) 0.0134(7) Uani 1 1 d . . . . .
C7 C 0.6815(2) 0.61945(19) 0.7616(4) 0.0131(7) Uani 1 1 d . . . . .
H7A H 0.635871 0.620777 0.852544 0.016 Uiso 1 1 calc R U . . .
H7B H 0.740709 0.639097 0.804650 0.016 Uiso 1 1 calc R U . . .
C8 C 0.6487(2) 0.66810(17) 0.6240(5) 0.0123(6) Uani 1 1 d . . . . .
C9 C 0.6969(2) 0.73038(19) 0.5731(4) 0.0165(7) Uani 1 1 d . . . . .
H9 H 0.752012 0.744415 0.628805 0.020 Uiso 1 1 calc R U . . .
C10 C 0.6654(2) 0.77227(19) 0.4417(4) 0.0173(8) Uani 1 1 d . . . . .
H10 H 0.699718 0.813998 0.404193 0.021 Uiso 1 1 calc R U . . .
C11 C 0.5831(3) 0.7527(2) 0.3651(4) 0.0180(8) Uani 1 1 d . . . . .
H11 H 0.559842 0.780866 0.274996 0.022 Uiso 1 1 calc R U . . .
C12 C 0.5363(3) 0.69192(19) 0.4226(4) 0.0134(7) Uani 1 1 d . . . . .
H12 H 0.479230 0.678857 0.372429 0.016 Uiso 1 1 calc R U . . .
C13 C 0.3146(2) 0.50450(19) 0.6556(4) 0.0152(7) Uani 1 1 d . . . . .
C14 C 0.2167(3) 0.3978(2) 0.7173(5) 0.0180(8) Uani 1 1 d . . . . .
H14A H 0.276008 0.374671 0.750025 0.022 Uiso 1 1 calc R U . . .
H14B H 0.194122 0.372011 0.617174 0.022 Uiso 1 1 calc R U . . .
C15 C 0.1472(2) 0.3883(2) 0.8552(4) 0.0196(8) Uani 1 1 d . . . . .
H15A H 0.174292 0.406481 0.959864 0.024 Uiso 1 1 calc R U . . .
H15B H 0.133034 0.334788 0.868797 0.024 Uiso 1 1 calc R U . . .
C16 C 0.0584(3) 0.4304(2) 0.8199(5) 0.0229(8) Uani 1 1 d . . . . .
H16A H 0.028009 0.409211 0.721008 0.027 Uiso 1 1 calc R U . . .
H16B H 0.015614 0.425115 0.914547 0.027 Uiso 1 1 calc R U . . .
C17 C 0.0791(3) 0.5121(2) 0.7910(5) 0.0222(8) Uani 1 1 d . . . . .
H17A H 0.021033 0.538617 0.763984 0.027 Uiso 1 1 calc R U . . .
H17B H 0.104716 0.534191 0.893131 0.027 Uiso 1 1 calc R U . . .
C18 C 0.1475(2) 0.5220(2) 0.6510(5) 0.0213(8) Uani 1 1 d . . . . .
H18A H 0.118271 0.506479 0.545942 0.026 Uiso 1 1 calc R U . . .
H18B H 0.164069 0.575184 0.641346 0.026 Uiso 1 1 calc R U . . .
P1 P 0.46216(7) 0.78370(5) -0.10419(12) 0.01733(19) Uani 1 1 d . . . . .
F1 F 0.41772(16) 0.86541(12) -0.0962(3) 0.0307(6) Uani 1 1 d . . . . .
F2 F 0.50437(16) 0.70214(16) -0.1088(4) 0.0390(8) Uani 1 1 d . . . . .
F3 F 0.55553(18) 0.81578(16) -0.0290(4) 0.0497(8) Uani 1 1 d . . . . .
F4 F 0.42740(16) 0.76780(12) 0.0811(3) 0.0315(6) Uani 1 1 d . . . . .
F5 F 0.3658(2) 0.75311(16) -0.1667(4) 0.0596(10) Uani 1 1 d . . . . .
F6 F 0.4974(2) 0.80055(19) -0.2836(4) 0.0638(12) Uani 1 1 d . . . . .

loop_
_atom_site_aniso_label
_atom_site_aniso_U_11
_atom_site_aniso_U_22
_atom_site_aniso_U_33
_atom_site_aniso_U_23
_atom_site_aniso_U_13
_atom_site_aniso_U_12
Au1 0.00912(7) 0.00968(7) 0.01277(7) -0.00013(9) -0.00203(5) 0.00015(4)
S1 0.0097(4) 0.0112(4) 0.0186(4) 0.0014(3) -0.0020(3) 0.0003(3)
S2 0.0120(3) 0.0121(4) 0.0254(4) 0.0010(4) -0.0032(4) 0.0012(3)
N1 0.0134(14) 0.0101(14) 0.0114(12) -0.0007(10) -0.0006(11) 0.0016(11)
N2 0.0125(14) 0.0128(16) 0.0269(15) 0.0002(14) -0.0017(13) 0.0010(12)
C1 0.0090(13) 0.0140(16) 0.0127(18) 0.0054(14) 0.0009(13) 0.0019(12)
C2 0.0150(17) 0.0161(17) 0.0139(19) -0.0005(14) 0.0007(13) 0.0014(13)
C3 0.0192(16) 0.0158(17) 0.0224(18) 0.0040(18) 0.0009(18) 0.0047(13)
C4 0.0153(17) 0.0203(19) 0.0215(17) 0.0086(16) 0.0036(15) 0.0057(15)
C5 0.0131(17) 0.020(2) 0.0151(16) 0.0081(14) -0.0001(13) -0.0018(15)
C6 0.0157(18) 0.0141(18) 0.0104(16) 0.0038(14) -0.0006(13) -0.0006(14)
C7 0.0124(17) 0.0145(18) 0.0124(15) 0.0019(14) -0.0031(13) -0.0012(14)
C8 0.0141(14) 0.0113(14) 0.0116(15) -0.0028(14) -0.0005(15) 0.0011(12)
C9 0.0157(16) 0.0159(18) 0.0179(18) 0.0010(13) -0.0018(13) -0.0028(13)
C10 0.0234(19) 0.0103(18) 0.0182(17) 0.0014(14) 0.0011(15) -0.0035(15)
C11 0.024(2) 0.0158(19) 0.0144(17) 0.0026(14) -0.0029(14) 0.0034(16)
C12 0.0151(17) 0.0129(17) 0.0122(17) -0.0018(13) -0.0046(14) 0.0009(15)
C13 0.0136(15) 0.0148(18) 0.0171(18) -0.0018(13) -0.0034(13) 0.0018(13)
C14 0.0133(17) 0.0140(19) 0.0265(19) 0.0012(15) -0.0005(15) -0.0017(15)
C15 0.0209(19) 0.0182(19) 0.0198(18) -0.0025(15) -0.0004(15) -0.0022(16)
C16 0.0148(18) 0.029(2) 0.0244(19) -0.0022(17) 0.0072(16) -0.0003(16)
C17 0.0177(18) 0.022(2) 0.0264(19) -0.0086(16) -0.0012(15) 0.0035(16)
C18 0.0093(15) 0.0213(18) 0.033(2) 0.0023(15) -0.0039(15) 0.0033(14)
P1 0.0193(5) 0.0145(5) 0.0182(4) -0.0017(4) 0.0003(4) 0.0048(4)
F1 0.0306(14) 0.0177(12) 0.0437(14) 0.0038(11) 0.0104(12) 0.0078(10)
F2 0.054(2) 0.0244(15) 0.0392(17) 0.0077(14) 0.0187(13) 0.0220(11)
F3 0.0262(15) 0.0512(18) 0.072(2) 0.0243(16) -0.0136(14) -0.0141(13)
F4 0.0388(13) 0.0255(12) 0.0301(14) 0.0022(10) 0.0108(11) 0.0043(10)
F5 0.057(2) 0.0358(17) 0.086(2) 0.0080(15) -0.0485(18) -0.0132(15)
F6 0.124(4) 0.041(2) 0.0260(16) 0.0114(14) 0.0356(15) 0.0370(17)

loop_
_atom_type_symbol
_atom_type_description
_atom_type_scat_dispersion_real
_atom_type_scat_dispersion_imag
_atom_type_scat_source
C C 0.0033 0.0016 'International Tables Vol C Tables 4.2.6.8 and 6.1.1.4'
H H 0.0000 0.0000 'International Tables Vol C Tables 4.2.6.8 and 6.1.1.4'
Au Au -2.0133 8.8022 'International Tables Vol C Tables 4.2.6.8 and 6.1.1.4'
F F 0.0171 0.0103 'International Tables Vol C Tables 4.2.6.8 and 6.1.1.4'
N N 0.0061 0.0033 'International Tables Vol C Tables 4.2.6.8 and 6.1.1.4'
P P 0.1023 0.0942 'International Tables Vol C Tables 4.2.6.8 and 6.1.1.4'
S S 0.1246 0.1234 'International Tables Vol C Tables 4.2.6.8 and 6.1.1.4'

loop_
_geom_angle_atom_site_label_1
_geom_angle_atom_site_label_2
_geom_angle_atom_site_label_3
_geom_angle
_geom_angle_site_symmetry_1
_geom_angle_site_symmetry_3
_geom_angle_publ_flag
C1 Au1 N1 89.23(12) . . ?
C1 Au1 S1 93.82(9) . . ?
N1 Au1 S1 176.52(8) . . ?
C1 Au1 S2 169.15(9) . . ?
N1 Au1 S2 101.57(8) . . ?
S1 Au1 S2 75.43(3) . . ?
C13 S1 Au1 88.52(12) . . ?
C13 S2 Au1 84.85(11) . . ?
C12 N1 C8 120.1(3) . . ?
C12 N1 Au1 119.2(2) . . ?
C8 N1 Au1 120.5(2) . . ?
C13 N2 C18 122.6(3) . . ?
C13 N2 C14 122.0(3) . . ?
C18 N2 C14 115.1(3) . . ?
C6 C1 C2 121.0(3) . . ?
C6 C1 Au1 117.8(2) . . ?
C2 C1 Au1 121.2(2) . . ?
C1 C2 C3 119.3(3) . . ?
C1 C2 H2 120.4 . . ?
C3 C2 H2 120.4 . . ?
C4 C3 C2 120.1(3) . . ?
C4 C3 H3 120.0 . . ?
C2 C3 H3 120.0 . . ?
C3 C4 C5 120.0(3) . . ?
C3 C4 H4 120.0 . . ?
C5 C4 H4 120.0 . . ?
C6 C5 C4 120.7(3) . . ?
C6 C5 H5 119.6 . . ?
C4 C5 H5 119.6 . . ?
C5 C6 C1 118.9(3) . . ?
C5 C6 C7 121.1(3) . . ?
C1 C6 C7 120.0(3) . . ?
C8 C7 C6 112.2(3) . . ?
C8 C7 H7A 109.2 . . ?
C6 C7 H7A 109.2 . . ?
C8 C7 H7B 109.2 . . ?
C6 C7 H7B 109.2 . . ?
H7A C7 H7B 107.9 . . ?
N1 C8 C9 119.5(3) . . ?
N1 C8 C7 118.0(3) . . ?
C9 C8 C7 122.4(3) . . ?
C10 C9 C8 120.3(3) . . ?
C10 C9 H9 119.8 . . ?
C8 C9 H9 119.8 . . ?
C9 C10 C11 119.3(3) . . ?
C9 C10 H10 120.4 . . ?
C11 C10 H10 120.4 . . ?
C12 C11 C10 118.4(3) . . ?
C12 C11 H11 120.8 . . ?
C10 C11 H11 120.8 . . ?
N1 C12 C11 122.3(3) . . ?
N1 C12 H12 118.9 . . ?
C11 C12 H12 118.9 . . ?
N2 C13 S2 126.0(3) . . ?
N2 C13 S1 122.8(3) . . ?
S2 C13 S1 111.19(19) . . ?
N2 C14 C15 111.6(3) . . ?
N2 C14 H14A 109.3 . . ?
C15 C14 H14A 109.3 . . ?
N2 C14 H14B 109.3 . . ?
C15 C14 H14B 109.3 . . ?
H14A C14 H14B 108.0 . . ?
C14 C15 C16 111.5(3) . . ?
C14 C15 H15A 109.3 . . ?
C16 C15 H15A 109.3 . . ?
C14 C15 H15B 109.3 . . ?
C16 C15 H15B 109.3 . . ?
H15A C15 H15B 108.0 . . ?
C17 C16 C15 110.2(3) . . ?
C17 C16 H16A 109.6 . . ?
C15 C16 H16A 109.6 . . ?
C17 C16 H16B 109.6 . . ?
C15 C16 H16B 109.6 . . ?
H16A C16 H16B 108.1 . . ?
C18 C17 C16 110.9(3) . . ?
C18 C17 H17A 109.5 . . ?
C16 C17 H17A 109.5 . . ?
C18 C17 H17B 109.5 . . ?
C16 C17 H17B 109.5 . . ?
H17A C17 H17B 108.0 . . ?
N2 C18 C17 111.5(3) . . ?
N2 C18 H18A 109.3 . . ?
C17 C18 H18A 109.3 . . ?
N2 C18 H18B 109.3 . . ?
C17 C18 H18B 109.3 . . ?
H18A C18 H18B 108.0 . . ?
F6 P1 F5 93.3(2) . . ?
F6 P1 F2 91.84(16) . . ?
F5 P1 F2 90.58(15) . . ?
F6 P1 F3 90.49(19) . . ?
F5 P1 F3 175.9(2) . . ?
F2 P1 F3 91.00(16) . . ?
F6 P1 F1 89.45(15) . . ?
F5 P1 F1 88.76(15) . . ?
F2 P1 F1 178.58(15) . . ?
F3 P1 F1 89.58(15) . . ?
F6 P1 F4 178.82(19) . . ?
F5 P1 F4 87.76(16) . . ?
F2 P1 F4 88.72(14) . . ?
F3 P1 F4 88.46(15) . . ?
F1 P1 F4 90.00(13) . . ?

loop_
_geom_bond_atom_site_label_1
_geom_bond_atom_site_label_2
_geom_bond_distance
_geom_bond_site_symmetry_2
_geom_bond_publ_flag
Au1 C1 2.042(3) . ?
Au1 N1 2.065(3) . ?
Au1 S1 2.2762(9) . ?
Au1 S2 2.4006(8) . ?
S1 C13 1.741(3) . ?
S2 C13 1.729(4) . ?
N1 C12 1.348(4) . ?
N1 C8 1.356(4) . ?
N2 C13 1.297(4) . ?
N2 C18 1.484(4) . ?
N2 C14 1.487(5) . ?
C1 C6 1.393(5) . ?
C1 C2 1.396(5) . ?
C2 C3 1.398(4) . ?
C2 H2 0.9500 . ?
C3 C4 1.382(5) . ?
C3 H3 0.9500 . ?
C4 C5 1.398(5) . ?
C4 H4 0.9500 . ?
C5 C6 1.386(5) . ?
C5 H5 0.9500 . ?
C6 C7 1.514(5) . ?
C7 C8 1.494(5) . ?
C7 H7A 0.9900 . ?
C7 H7B 0.9900 . ?
C8 C9 1.383(4) . ?
C9 C10 1.381(5) . ?
C9 H9 0.9500 . ?
C10 C11 1.389(5) . ?
C10 H10 0.9500 . ?
C11 C12 1.368(5) . ?
C11 H11 0.9500 . ?
C12 H12 0.9500 . ?
C14 C15 1.513(5) . ?
C14 H14A 0.9900 . ?
C14 H14B 0.9900 . ?
C15 C16 1.520(5) . ?
C15 H15A 0.9900 . ?
C15 H15B 0.9900 . ?
C16 C17 1.519(5) . ?
C16 H16A 0.9900 . ?
C16 H16B 0.9900 . ?
C17 C18 1.515(5) . ?
C17 H17A 0.9900 . ?
C17 H17B 0.9900 . ?
C18 H18A 0.9900 . ?
C18 H18B 0.9900 . ?
P1 F6 1.569(3) . ?
P1 F5 1.582(3) . ?
P1 F2 1.590(3) . ?
P1 F3 1.591(3) . ?
P1 F1 1.606(2) . ?
P1 F4 1.608(2) . ?

loop_
_geom_torsion_atom_site_label_1
_geom_torsion_atom_site_label_2
_geom_torsion_atom_site_label_3
_geom_torsion_atom_site_label_4
_geom_torsion
_geom_torsion_site_symmetry_1
_geom_torsion_site_symmetry_2
_geom_torsion_site_symmetry_3
_geom_torsion_site_symmetry_4
_geom_torsion_publ_flag
C6 C1 C2 C3 0.3(5) . . . . ?
Au1 C1 C2 C3 179.6(3) . . . . ?
C1 C2 C3 C4 -0.2(5) . . . . ?
C2 C3 C4 C5 0.2(6) . . . . ?
C3 C4 C5 C6 -0.2(5) . . . . ?
C4 C5 C6 C1 0.3(5) . . . . ?
C4 C5 C6 C7 -178.4(3) . . . . ?
C2 C1 C6 C5 -0.3(5) . . . . ?
Au1 C1 C6 C5 -179.7(2) . . . . ?
C2 C1 C6 C7 178.4(3) . . . . ?
Au1 C1 C6 C7 -0.9(4) . . . . ?
C5 C6 C7 C8 122.3(3) . . . . ?
C1 C6 C7 C8 -56.4(4) . . . . ?
C12 N1 C8 C9 0.7(5) . . . . ?
Au1 N1 C8 C9 176.5(2) . . . . ?
C12 N1 C8 C7 -179.6(3) . . . . ?
Au1 N1 C8 C7 -3.8(4) . . . . ?
C6 C7 C8 N1 58.5(4) . . . . ?
C6 C7 C8 C9 -121.8(3) . . . . ?
N1 C8 C9 C10 -2.4(5) . . . . ?
C7 C8 C9 C10 177.9(3) . . . . ?
C8 C9 C10 C11 2.3(5) . . . . ?
C9 C10 C11 C12 -0.4(5) . . . . ?
C8 N1 C12 C11 1.3(5) . . . . ?
Au1 N1 C12 C11 -174.6(3) . . . . ?
C10 C11 C12 N1 -1.4(5) . . . . ?
C18 N2 C13 S2 4.5(5) . . . . ?
C14 N2 C13 S2 178.1(3) . . . . ?
C18 N2 C13 S1 -175.2(3) . . . . ?
C14 N2 C13 S1 -1.6(5) . . . . ?
Au1 S2 C13 N2 179.6(3) . . . . ?
Au1 S2 C13 S1 -0.63(16) . . . . ?
Au1 S1 C13 N2 -179.6(3) . . . . ?
Au1 S1 C13 S2 0.66(17) . . . . ?
C13 N2 C14 C15 135.5(4) . . . . ?
C18 N2 C14 C15 -50.5(4) . . . . ?
N2 C14 C15 C16 52.5(4) . . . . ?
C14 C15 C16 C17 -56.5(4) . . . . ?
C15 C16 C17 C18 57.0(4) . . . . ?
C13 N2 C18 C17 -134.7(4) . . . . ?
C14 N2 C18 C17 51.3(4) . . . . ?
C16 C17 C18 N2 -53.9(4) . . . . ?
